data_4315229
loop_
_publ_author_name
'Prashanth K. Poddutoori'
'Melanie Pilkington'
'Antonio Alberola'
'Victor Polo'
'John E. Warren'
'Art van der Est'

_publ_section_title
;
 Spin-Spin Interactions in Porphyrin-Based Monoverdazyl Radical Hybrid
 Spin Systems
;
_journal_name_full 'Inorganic Chemistry'
_journal_page_first 3516
_journal_page_last 3524
_journal_paper_doi 10.1021/ic1000649
_journal_volume 49
_journal_year 2010
_chemical_formula_sum 'C51 H41 Cu N4 O'
_chemical_formula_weight 789.42
_chemical_name_systematic
; 
 ? 
;
_space_group_IT_number 14
_symmetry_cell_setting monoclinic
_symmetry_space_group_name_Hall '-P 2ybc'
_symmetry_space_group_name_H-M 'P 1 21/c 1'
_atom_sites_solution_hydrogens geom
_atom_sites_solution_primary direct
_atom_sites_solution_secondary difmap
_audit_creation_method SHELXL-97
_cell_angle_alpha 90.00
_cell_angle_beta 91.376(6)
_cell_angle_gamma 90.00
_cell_formula_units_Z 4
_cell_length_a 33.003(6)
_cell_length_b 8.7240(11)
_cell_length_c 15.294(2)
_cell_measurement_temperature 273(2)
_cell_volume 4402.2(11)
_computing_structure_refinement 'SHELXL-97 (Sheldrick, 1997)'
_computing_structure_solution 'SHELXS-97 (Sheldrick, 1990)'
_diffrn_ambient_temperature 273(2)
_diffrn_measured_fraction_theta_full 0.984
_diffrn_measured_fraction_theta_max 0.984
_diffrn_radiation_monochromator graphite
_diffrn_radiation_source 'fine-focus sealed tube'
_diffrn_radiation_type MoK\a
_diffrn_radiation_wavelength 0.71073
_diffrn_reflns_av_R_equivalents 0.0502
_diffrn_reflns_av_sigmaI/netI 0.0487
_diffrn_reflns_limit_h_max 36
_diffrn_reflns_limit_h_min -36
_diffrn_reflns_limit_k_max 9
_diffrn_reflns_limit_k_min -9
_diffrn_reflns_limit_l_max 16
_diffrn_reflns_limit_l_min -17
_diffrn_reflns_number 22008
_diffrn_reflns_theta_full 23.28
_diffrn_reflns_theta_max 23.28
_diffrn_reflns_theta_min 2.47
_exptl_absorpt_coefficient_mu 0.536
_exptl_crystal_density_diffrn 1.191
_exptl_crystal_density_method 'not measured'
_exptl_crystal_F_000 1648
_refine_diff_density_max 2.328
_refine_diff_density_min -1.683
_refine_diff_density_rms 0.105
_refine_ls_extinction_coef 0.036(4)
_refine_ls_extinction_expression Fc^*^=kFc[1+0.001xFc^2^\l^3^/sin(2\q)]^-1/4^
_refine_ls_extinction_method SHELXL
_refine_ls_goodness_of_fit_ref 1.074
_refine_ls_hydrogen_treatment mixed
_refine_ls_matrix_type full
_refine_ls_number_parameters 566
_refine_ls_number_reflns 6249
_refine_ls_number_restraints 0
_refine_ls_restrained_S_all 1.074
_refine_ls_R_factor_all 0.1282
_refine_ls_R_factor_gt 0.1072
_refine_ls_shift/su_max 0.007
_refine_ls_shift/su_mean 0.001
_refine_ls_structure_factor_coef Fsqd
_refine_ls_weighting_details 'calc w=1/[\s^2^(Fo^2^)+(0.1283P)^2^+30.5006P] where P=(Fo^2^+2Fc^2^)/3'
_refine_ls_weighting_scheme calc
_refine_ls_wR_factor_gt 0.2909
_refine_ls_wR_factor_ref 0.3072
_reflns_number_gt 4599
_reflns_number_total 6249
_reflns_threshold_expression >2sigma(I)
_cod_data_source_file ic1000649_si_002.cif
_cod_data_source_block cam256
_cod_original_cell_volume 4402.3(12)
_cod_database_code 4315229

loop_
_symmetry_equiv_pos_as_xyz
'x, y, z'
'-x, y+1/2, -z+1/2'
'-x, -y, -z'
'x, -y-1/2, z-1/2'

loop_
_atom_site_label
_atom_site_type_symbol
_atom_site_fract_x
_atom_site_fract_y
_atom_site_fract_z
_atom_site_U_iso_or_equiv
_atom_site_adp_type
_atom_site_occupancy
_atom_site_symmetry_multiplicity
_atom_site_calc_flag
_atom_site_refinement_flags
_atom_site_disorder_assembly
_atom_site_disorder_group
Cu1 Cu 0.71355(3) 0.50008(11) 0.55795(6) 0.0415(5) Uani 1 1 d . . .
C37 C 0.7713(3) 0.5037(9) 0.7159(5) 0.045(2) Uani 1 1 d . . .
C13 C 0.6552(2) 0.4955(9) 0.4015(5) 0.0409(18) Uani 1 1 d . . .
N2 N 0.6616(2) 0.4724(7) 0.4889(4) 0.0423(16) Uani 1 1 d . . .
C31 C 0.7596(3) 0.5134(10) 1.0160(6) 0.054(2) Uani 1 1 d . . .
H31 H 0.7527 0.5843 1.0584 0.064 Uiso 1 1 calc R . .
N1 N 0.7412(2) 0.5645(8) 0.4500(4) 0.0443(16) Uani 1 1 d . . .
N3 N 0.6851(2) 0.4356(8) 0.6659(4) 0.0433(16) Uani 1 1 d . . .
N4 N 0.7654(2) 0.5302(8) 0.6263(4) 0.0462(17) Uani 1 1 d . . .
N5 N 0.8741(3) 0.8097(15) 0.6828(8) 0.103(3) Uani 1 1 d . . .
N6 N 0.9026(4) 0.5589(19) 0.6722(9) 0.129(5) Uani 1 1 d . . .
N7 N 0.9392(3) 0.627(2) 0.6760(11) 0.141(6) Uani 1 1 d . . .
N8 N 0.9124(4) 0.8640(18) 0.6875(9) 0.123(4) Uani 1 1 d . . .
C16 C 0.6252(2) 0.4170(9) 0.5192(5) 0.0428(19) Uani 1 1 d . . .
C25 C 0.6451(2) 0.3974(9) 0.6740(5) 0.0441(19) Uani 1 1 d . . .
C28 C 0.7020(3) 0.4253(9) 0.7500(5) 0.0444(19) Uani 1 1 d . . .
C1 C 0.7808(3) 0.6044(10) 0.4416(5) 0.049(2) Uani 1 1 d . . .
C30 C 0.7558(3) 0.4306(10) 0.8665(5) 0.049(2) Uani 1 1 d . . .
C18 C 0.5751(2) 0.3290(11) 0.6259(5) 0.050(2) Uani 1 1 d . . .
C4 C 0.7242(3) 0.5727(9) 0.3657(5) 0.0446(19) Uani 1 1 d . . .
C17 C 0.6167(2) 0.3824(9) 0.6047(5) 0.0439(19) Uani 1 1 d . . .
C40 C 0.8021(2) 0.5846(10) 0.5977(5) 0.049(2) Uani 1 1 d . . .
C41 C 0.8102(3) 0.6168(10) 0.5089(5) 0.051(2) Uani 1 1 d . . .
C5 C 0.6714(2) 0.5695(9) 0.2494(5) 0.0435(19) Uani 1 1 d . . .
C14 C 0.6150(3) 0.4575(11) 0.3753(5) 0.053(2) Uani 1 1 d . . .
H14 H 0.6036 0.4664 0.3193 0.063 Uiso 1 1 calc R . .
C29 C 0.7423(3) 0.4549(9) 0.7725(5) 0.045(2) Uani 1 1 d . . .
C38 C 0.8114(3) 0.5423(11) 0.7403(6) 0.056(2) Uani 1 1 d . . .
H38 H 0.8226 0.5335 0.7964 0.067 Uiso 1 1 calc R . .
C2 C 0.7896(3) 0.6351(11) 0.3517(5) 0.057(2) Uani 1 1 d . . .
H2 H 0.8147 0.6617 0.3299 0.068 Uiso 1 1 calc R . .
C7 C 0.6680(3) 0.4848(11) 0.0988(5) 0.055(2) Uani 1 1 d . . .
H7 H 0.6754 0.4137 0.0567 0.066 Uiso 1 1 calc R . .
C12 C 0.6846(3) 0.5478(9) 0.3427(5) 0.046(2) Uani 1 1 d . . .
C32 C 0.7830(3) 0.3905(11) 1.0398(5) 0.056(2) Uani 1 1 d . . .
C27 C 0.6714(3) 0.3825(10) 0.8088(5) 0.049(2) Uani 1 1 d . . .
H27 H 0.6751 0.3672 0.8686 0.058 Uiso 1 1 calc R . .
C6 C 0.6815(3) 0.4675(10) 0.1850(5) 0.049(2) Uani 1 1 d . . .
H6 H 0.6979 0.3842 0.1996 0.059 Uiso 1 1 calc R . .
C44 C 0.8518(3) 0.6687(14) 0.4839(6) 0.066(3) Uani 1 1 d . . .
C15 C 0.5963(3) 0.4057(11) 0.4476(5) 0.053(2) Uani 1 1 d . . .
H15 H 0.5698 0.3697 0.4504 0.064 Uiso 1 1 calc R . .
C8 C 0.6439(3) 0.6068(11) 0.0760(5) 0.057(2) Uani 1 1 d . . .
C26 C 0.6364(3) 0.3678(10) 0.7646(5) 0.048(2) Uani 1 1 d . . .
H26 H 0.6113 0.3432 0.7874 0.058 Uiso 1 1 calc R . .
C3 C 0.7550(3) 0.6182(10) 0.3054(5) 0.051(2) Uani 1 1 d . . .
H3 H 0.7514 0.6330 0.2455 0.061 Uiso 1 1 calc R . .
C39 C 0.8312(3) 0.5943(12) 0.6694(6) 0.058(2) Uani 1 1 d . . .
C10 C 0.6345(3) 0.7105(11) 0.1395(5) 0.062(3) Uani 1 1 d . . .
H10 H 0.6187 0.7950 0.1242 0.075 Uiso 1 1 calc R . .
C11 C 0.6476(3) 0.6942(11) 0.2261(5) 0.057(2) Uani 1 1 d . . .
H11 H 0.6405 0.7663 0.2678 0.068 Uiso 1 1 calc R . .
C33 C 0.7930(3) 0.2860(11) 0.9768(6) 0.063(3) Uani 1 1 d . . .
H33 H 0.8088 0.2012 0.9915 0.076 Uiso 1 1 calc R . .
C34 C 0.7795(3) 0.3066(11) 0.8911(6) 0.063(3) Uani 1 1 d . . .
H34 H 0.7865 0.2350 0.8491 0.075 Uiso 1 1 calc R . .
C35 C 0.7458(3) 0.5360(10) 0.9300(5) 0.053(2) Uani 1 1 d . . .
H35 H 0.7300 0.6210 0.9156 0.063 Uiso 1 1 calc R . .
C9 C 0.6286(4) 0.6291(13) -0.0168(6) 0.075(3) Uani 1 1 d . . .
H9A H 0.6099 0.7132 -0.0190 0.113 Uiso 1 1 calc R . .
H9B H 0.6152 0.5375 -0.0367 0.113 Uiso 1 1 calc R . .
H9C H 0.6511 0.6508 -0.0536 0.113 Uiso 1 1 calc R . .
C19 C 0.5416(3) 0.4242(14) 0.6144(6) 0.068(3) Uani 1 1 d . . .
H19 H 0.5450 0.5236 0.5939 0.081 Uiso 1 1 calc R . .
C24 C 0.5689(3) 0.1805(12) 0.6542(6) 0.062(3) Uani 1 1 d . . .
H24 H 0.5906 0.1132 0.6600 0.075 Uiso 1 1 calc R . .
C23 C 0.5303(3) 0.1325(14) 0.6739(7) 0.080(3) Uani 1 1 d . . .
H23 H 0.5266 0.0334 0.6947 0.096 Uiso 1 1 calc R . .
C21 C 0.4973(3) 0.2266(19) 0.6637(7) 0.089(4) Uani 1 1 d . . .
C47 C 0.9279(5) 0.772(2) 0.4349(9) 0.109(5) Uani 1 1 d . . .
C20 C 0.5031(3) 0.3707(18) 0.6334(7) 0.087(4) Uani 1 1 d . . .
H20 H 0.4809 0.4352 0.6251 0.105 Uiso 1 1 calc R . .
C36 C 0.7984(4) 0.3709(13) 1.1342(6) 0.077(3) Uani 1 1 d . . .
H36A H 0.8100 0.4656 1.1547 0.116 Uiso 1 1 calc R . .
H36B H 0.8187 0.2919 1.1367 0.116 Uiso 1 1 calc R . .
H36C H 0.7763 0.3429 1.1704 0.116 Uiso 1 1 calc R . .
C50 C 0.8606(4) 0.8210(16) 0.4720(8) 0.091(4) Uani 1 1 d . . .
H50 H 0.8397 0.8910 0.4789 0.109 Uiso 1 1 calc R . .
C49 C 0.8971(4) 0.877(2) 0.4509(9) 0.105(4) Uani 1 1 d . . .
H49 H 0.9017 0.9820 0.4471 0.126 Uiso 1 1 calc R . .
C42 C 0.8710(3) 0.6604(16) 0.6746(7) 0.074(3) Uani 1 1 d . . .
C45 C 0.8817(4) 0.5698(19) 0.4701(10) 0.105(4) Uani 1 1 d . . .
H45 H 0.8772 0.4652 0.4766 0.126 Uiso 1 1 calc R . .
C48 C 0.9699(4) 0.832(3) 0.4089(12) 0.194(12) Uani 1 1 d . . .
H48A H 0.9873 0.7467 0.3966 0.290 Uiso 1 1 calc R . .
H48B H 0.9815 0.8909 0.4562 0.290 Uiso 1 1 calc R . .
H48C H 0.9670 0.8952 0.3578 0.290 Uiso 1 1 calc R . .
C43 C 0.9460(6) 0.780(4) 0.6768(12) 0.149(8) Uani 1 1 d . . .
C46 C 0.9201(4) 0.622(2) 0.4455(10) 0.117(5) Uani 1 1 d . . .
H46 H 0.9406 0.5515 0.4364 0.141 Uiso 1 1 calc R . .
C22 C 0.4548(4) 0.169(2) 0.6847(10) 0.140(7) Uani 1 1 d . . .
H22A H 0.4504 0.1795 0.7462 0.210 Uiso 1 1 calc R . .
H22B H 0.4524 0.0627 0.6685 0.210 Uiso 1 1 calc R . .
H22C H 0.4349 0.2277 0.6525 0.210 Uiso 1 1 calc R . .
C52 C 0.9729(6) 0.520(4) 0.661(2) 0.28(2) Uani 1 1 d . . .
H52A H 0.9651 0.4480 0.6164 0.426 Uiso 1 1 calc R . .
H52B H 0.9794 0.4658 0.7143 0.426 Uiso 1 1 calc R . .
H52C H 0.9962 0.5763 0.6431 0.426 Uiso 1 1 calc R . .
C51 C 0.9157(7) 1.035(3) 0.692(2) 0.234(15) Uani 1 1 d . . .
H51A H 0.9408 1.0666 0.6676 0.352 Uiso 1 1 calc R . .
H51B H 0.9151 1.0664 0.7525 0.352 Uiso 1 1 calc R . .
H51C H 0.8934 1.0803 0.6605 0.352 Uiso 1 1 calc R . .
O1 O 0.9814(3) 0.829(2) 0.6708(10) 0.209(8) Uani 1 1 d . . .

loop_
_atom_site_aniso_label
_atom_site_aniso_U_11
_atom_site_aniso_U_22
_atom_site_aniso_U_33
_atom_site_aniso_U_23
_atom_site_aniso_U_13
_atom_site_aniso_U_12
Cu1 0.0529(7) 0.0467(7) 0.0249(6) 0.0012(4) 0.0018(4) -0.0021(4)
C37 0.059(5) 0.043(5) 0.033(4) -0.004(3) -0.002(4) 0.004(4)
C13 0.054(5) 0.042(4) 0.027(4) 0.000(3) 0.005(3) -0.001(4)
N2 0.052(4) 0.050(4) 0.024(3) 0.000(3) 0.000(3) -0.001(3)
C31 0.070(6) 0.052(5) 0.038(5) -0.004(4) -0.005(4) -0.003(4)
N1 0.054(4) 0.049(4) 0.030(3) 0.001(3) 0.002(3) 0.001(3)
N3 0.057(4) 0.045(4) 0.028(3) 0.001(3) 0.000(3) -0.004(3)
N4 0.055(4) 0.052(4) 0.031(3) -0.003(3) -0.001(3) -0.001(3)
N5 0.077(7) 0.111(9) 0.120(9) -0.009(7) -0.001(6) -0.027(6)
N6 0.070(7) 0.192(14) 0.125(10) 0.006(10) 0.005(7) 0.015(8)
N7 0.046(7) 0.207(18) 0.170(14) 0.004(13) -0.011(7) 0.000(9)
N8 0.077(8) 0.145(12) 0.146(11) -0.002(9) -0.016(7) -0.030(8)
C16 0.051(5) 0.047(5) 0.031(4) 0.000(3) 0.003(3) 0.004(4)
C25 0.056(5) 0.047(5) 0.029(4) 0.007(3) 0.007(4) 0.003(4)
C28 0.064(5) 0.040(4) 0.029(4) 0.000(3) 0.003(4) 0.000(4)
C1 0.056(5) 0.053(5) 0.038(5) -0.001(4) 0.005(4) -0.004(4)
C30 0.063(5) 0.048(5) 0.034(4) 0.004(4) -0.001(4) -0.007(4)
C18 0.049(5) 0.071(6) 0.031(4) 0.007(4) 0.002(3) 0.003(4)
C4 0.059(5) 0.043(5) 0.032(4) 0.001(4) 0.005(4) -0.002(4)
C17 0.049(5) 0.051(5) 0.031(4) 0.002(4) 0.004(3) 0.000(4)
C40 0.048(5) 0.056(5) 0.045(5) -0.006(4) 0.003(4) -0.004(4)
C41 0.054(5) 0.056(5) 0.044(5) -0.001(4) 0.003(4) 0.000(4)
C5 0.059(5) 0.043(4) 0.029(4) 0.000(4) 0.001(3) -0.002(4)
C14 0.060(5) 0.067(6) 0.030(4) 0.001(4) 0.001(4) 0.001(4)
C29 0.063(5) 0.049(5) 0.024(4) -0.008(3) 0.000(4) 0.002(4)
C38 0.060(6) 0.069(6) 0.038(5) -0.001(4) -0.004(4) 0.000(5)
C2 0.062(6) 0.069(6) 0.040(5) 0.009(4) 0.012(4) -0.008(5)
C7 0.075(6) 0.065(6) 0.026(4) -0.004(4) 0.008(4) -0.004(5)
C12 0.068(6) 0.041(4) 0.031(4) 0.004(3) -0.001(4) -0.001(4)
C32 0.075(6) 0.058(6) 0.035(4) 0.007(4) -0.007(4) -0.014(5)
C27 0.065(5) 0.056(5) 0.025(4) 0.001(4) 0.004(4) -0.002(4)
C6 0.055(5) 0.055(5) 0.038(5) 0.003(4) 0.006(4) -0.003(4)
C44 0.058(6) 0.097(8) 0.043(5) -0.003(5) 0.003(4) 0.003(6)
C15 0.055(5) 0.069(6) 0.034(4) -0.001(4) 0.000(4) -0.005(4)
C8 0.079(6) 0.060(6) 0.033(4) 0.008(4) -0.003(4) -0.009(5)
C26 0.059(5) 0.057(5) 0.029(4) 0.002(4) 0.007(4) -0.001(4)
C3 0.068(6) 0.058(5) 0.028(4) 0.006(4) 0.005(4) -0.009(4)
C39 0.051(5) 0.075(7) 0.049(5) -0.005(5) 0.001(4) -0.002(5)
C10 0.091(7) 0.055(6) 0.040(5) 0.002(4) -0.013(5) 0.002(5)
C11 0.081(6) 0.054(5) 0.035(4) -0.004(4) -0.002(4) 0.002(5)
C33 0.089(7) 0.052(5) 0.048(5) 0.006(4) -0.011(5) 0.008(5)
C34 0.095(7) 0.053(6) 0.039(5) -0.003(4) -0.006(5) 0.006(5)
C35 0.073(6) 0.053(5) 0.032(4) 0.001(4) -0.004(4) 0.003(4)
C9 0.114(9) 0.076(7) 0.035(5) 0.006(5) -0.007(5) -0.001(6)
C19 0.065(6) 0.089(7) 0.050(5) 0.017(5) 0.007(5) 0.011(6)
C24 0.058(6) 0.071(7) 0.059(6) 0.017(5) -0.002(4) -0.011(5)
C23 0.069(7) 0.097(8) 0.073(7) 0.030(6) -0.010(5) -0.024(6)
C21 0.050(6) 0.159(13) 0.059(6) 0.025(8) 0.000(5) -0.016(7)
C47 0.097(10) 0.157(15) 0.075(8) 0.004(9) 0.028(7) -0.033(11)
C20 0.061(7) 0.151(12) 0.050(6) 0.028(7) 0.005(5) 0.015(7)
C36 0.110(8) 0.082(7) 0.039(5) 0.003(5) -0.023(5) 0.001(6)
C50 0.089(8) 0.098(10) 0.085(8) 0.001(7) 0.007(6) -0.035(7)
C49 0.087(9) 0.128(12) 0.101(10) -0.003(9) 0.021(8) -0.020(9)
C42 0.054(6) 0.114(10) 0.055(6) 0.000(6) 0.002(5) 0.005(6)
C45 0.079(9) 0.128(12) 0.111(11) -0.015(9) 0.032(7) -0.008(8)
C48 0.079(10) 0.37(4) 0.131(14) -0.031(18) 0.037(9) -0.088(15)
C43 0.094(14) 0.24(3) 0.116(13) 0.022(16) -0.020(10) -0.055(17)
C46 0.073(9) 0.156(16) 0.124(13) -0.030(11) 0.026(8) 0.001(9)
C22 0.060(7) 0.23(2) 0.129(12) 0.083(13) -0.003(7) -0.018(10)
C52 0.094(14) 0.35(4) 0.41(5) -0.07(3) -0.05(2) 0.10(2)
C51 0.17(2) 0.15(2) 0.38(4) 0.04(2) -0.05(2) -0.086(17)
O1 0.071(7) 0.36(2) 0.195(14) 0.011(14) -0.004(7) -0.069(11)

loop_
_atom_type_symbol
_atom_type_description
_atom_type_scat_dispersion_real
_atom_type_scat_dispersion_imag
_atom_type_scat_source
C C 0.0033 0.0016 'International Tables Vol C Tables 4.2.6.8 and 6.1.1.4'
H H 0.0000 0.0000 'International Tables Vol C Tables 4.2.6.8 and 6.1.1.4'
N N 0.0061 0.0033 'International Tables Vol C Tables 4.2.6.8 and 6.1.1.4'
O O 0.0106 0.0060 'International Tables Vol C Tables 4.2.6.8 and 6.1.1.4'
Cu Cu 0.3201 1.2651 'International Tables Vol C Tables 4.2.6.8 and 6.1.1.4'

loop_
_geom_angle_atom_site_label_1
_geom_angle_atom_site_label_2
_geom_angle_atom_site_label_3
_geom_angle
_geom_angle_site_symmetry_1
_geom_angle_site_symmetry_3
_geom_angle_publ_flag
N1 Cu1 N3 179.4(3) . . ?
N1 Cu1 N4 89.5(3) . . ?
N3 Cu1 N4 91.1(3) . . ?
N1 Cu1 N2 90.1(3) . . ?
N3 Cu1 N2 89.3(3) . . ?
N4 Cu1 N2 179.3(3) . . ?
C29 C37 N4 125.9(8) . . ?
C29 C37 C38 124.9(8) . . ?
N4 C37 C38 109.1(7) . . ?
N2 C13 C12 125.4(7) . . ?
N2 C13 C14 111.3(7) . . ?
C12 C13 C14 123.3(7) . . ?
C13 N2 C16 105.4(6) . . ?
C13 N2 Cu1 127.4(5) . . ?
C16 N2 Cu1 127.1(5) . . ?
C32 C31 C35 122.2(8) . . ?
C1 N1 C4 105.4(6) . . ?
C1 N1 Cu1 127.7(5) . . ?
C4 N1 Cu1 126.8(5) . . ?
C25 N3 C28 105.5(6) . . ?
C25 N3 Cu1 128.0(5) . . ?
C28 N3 Cu1 126.5(5) . . ?
C40 N4 C37 105.3(7) . . ?
C40 N4 Cu1 128.7(5) . . ?
C37 N4 Cu1 125.9(6) . . ?
C42 N5 N8 115.0(12) . . ?
N7 N6 C42 113.4(15) . . ?
N6 N7 C43 125.7(16) . . ?
N6 N7 C52 113(2) . . ?
C43 N7 C52 120(2) . . ?
C43 N8 N5 125.2(16) . . ?
C43 N8 C51 119.4(18) . . ?
N5 N8 C51 114.8(16) . . ?
C17 C16 N2 126.3(7) . . ?
C17 C16 C15 124.2(8) . . ?
N2 C16 C15 109.5(7) . . ?
N3 C25 C17 125.5(7) . . ?
N3 C25 C26 110.1(7) . . ?
C17 C25 C26 124.3(8) . . ?
C29 C28 N3 125.2(7) . . ?
C29 C28 C27 125.8(7) . . ?
N3 C28 C27 109.0(7) . . ?
N1 C1 C41 126.8(7) . . ?
N1 C1 C2 110.7(7) . . ?
C41 C1 C2 122.4(8) . . ?
C34 C30 C35 118.1(8) . . ?
C34 C30 C29 121.5(8) . . ?
C35 C30 C29 120.3(8) . . ?
C24 C18 C19 118.5(9) . . ?
C24 C18 C17 120.2(8) . . ?
C19 C18 C17 121.3(8) . . ?
C12 C4 N1 126.3(7) . . ?
C12 C4 C3 124.4(7) . . ?
N1 C4 C3 109.2(7) . . ?
C16 C17 C25 123.4(7) . . ?
C16 C17 C18 118.9(7) . . ?
C25 C17 C18 117.7(7) . . ?
N4 C40 C41 123.8(7) . . ?
N4 C40 C39 110.6(7) . . ?
C41 C40 C39 125.5(8) . . ?
C1 C41 C40 123.1(8) . . ?
C1 C41 C44 117.2(7) . . ?
C40 C41 C44 119.7(7) . . ?
C6 C5 C11 118.1(7) . . ?
C6 C5 C12 122.1(8) . . ?
C11 C5 C12 119.8(7) . . ?
C15 C14 C13 106.7(7) . . ?
C37 C29 C28 125.3(7) . . ?
C37 C29 C30 116.6(7) . . ?
C28 C29 C30 118.0(7) . . ?
C39 C38 C37 109.7(8) . . ?
C3 C2 C1 107.3(8) . . ?
C8 C7 C6 119.8(8) . . ?
C4 C12 C13 123.8(7) . . ?
C4 C12 C5 118.9(7) . . ?
C13 C12 C5 117.2(7) . . ?
C31 C32 C33 118.5(8) . . ?
C31 C32 C36 120.9(9) . . ?
C33 C32 C36 120.6(9) . . ?
C26 C27 C28 109.0(7) . . ?
C5 C6 C7 122.1(8) . . ?
C45 C44 C50 116.5(12) . . ?
C45 C44 C41 122.0(11) . . ?
C50 C44 C41 121.4(10) . . ?
C14 C15 C16 107.0(8) . . ?
C10 C8 C7 118.3(8) . . ?
C10 C8 C9 120.4(9) . . ?
C7 C8 C9 121.3(9) . . ?
C27 C26 C25 106.3(7) . . ?
C2 C3 C4 107.3(7) . . ?
C38 C39 C42 123.2(8) . . ?
C38 C39 C40 105.3(8) . . ?
C42 C39 C40 131.0(9) . . ?
C8 C10 C11 122.5(9) . . ?
C5 C11 C10 119.2(8) . . ?
C32 C33 C34 120.1(9) . . ?
C30 C34 C33 121.8(9) . . ?
C30 C35 C31 119.3(8) . . ?
C18 C19 C20 120.1(11) . . ?
C23 C24 C18 119.8(10) . . ?
C21 C23 C24 121.9(11) . . ?
C20 C21 C23 118.4(10) . . ?
C20 C21 C22 121.0(13) . . ?
C23 C21 C22 120.6(13) . . ?
C46 C47 C49 118.6(14) . . ?
C46 C47 C48 122.5(19) . . ?
C49 C47 C48 118.9(19) . . ?
C21 C20 C19 121.3(11) . . ?
C49 C50 C44 125.1(14) . . ?
C50 C49 C47 117.5(15) . . ?
N5 C42 N6 125.9(12) . . ?
N5 C42 C39 118.2(10) . . ?
N6 C42 C39 115.8(13) . . ?
C44 C45 C46 120.5(16) . . ?
O1 C43 N8 127(3) . . ?
O1 C43 N7 119(3) . . ?
N8 C43 N7 113.8(16) . . ?
C47 C46 C45 121.7(15) . . ?

loop_
_geom_bond_atom_site_label_1
_geom_bond_atom_site_label_2
_geom_bond_distance
_geom_bond_site_symmetry_2
_geom_bond_publ_flag
Cu1 N1 1.988(6) . ?
Cu1 N3 2.000(6) . ?
Cu1 N4 2.001(7) . ?
Cu1 N2 2.007(6) . ?
C37 C29 1.374(12) . ?
C37 N4 1.399(10) . ?
C37 C38 1.407(12) . ?
C13 N2 1.364(10) . ?
C13 C12 1.414(11) . ?
C13 C14 1.418(12) . ?
N2 C16 1.385(10) . ?
C31 C32 1.366(12) . ?
C31 C35 1.395(12) . ?
N1 C1 1.360(10) . ?
N1 C4 1.397(10) . ?
N3 C25 1.371(10) . ?
N3 C28 1.393(10) . ?
N4 C40 1.382(11) . ?
N5 C42 1.313(16) . ?
N5 N8 1.351(14) . ?
N6 N7 1.346(19) . ?
N6 C42 1.369(17) . ?
N7 C43 1.35(3) . ?
N7 C52 1.47(2) . ?
N8 C43 1.34(3) . ?
N8 C51 1.49(2) . ?
C16 C17 1.377(11) . ?
C16 C15 1.438(11) . ?
C25 C17 1.403(11) . ?
C25 C26 1.445(11) . ?
C28 C29 1.389(12) . ?
C28 C27 1.419(11) . ?
C1 C41 1.401(11) . ?
C1 C2 1.437(11) . ?
C30 C34 1.381(12) . ?
C30 C35 1.384(12) . ?
C30 C29 1.509(11) . ?
C18 C24 1.383(13) . ?
C18 C19 1.389(13) . ?
C18 C17 1.495(11) . ?
C4 C12 1.362(12) . ?
C4 C3 1.444(11) . ?
C40 C41 1.418(12) . ?
C40 C39 1.442(12) . ?
C41 C44 1.505(13) . ?
C5 C6 1.375(12) . ?
C5 C11 1.382(12) . ?
C5 C12 1.495(11) . ?
C14 C15 1.356(12) . ?
C38 C39 1.357(13) . ?
C2 C3 1.338(12) . ?
C7 C8 1.369(13) . ?
C7 C6 1.390(12) . ?
C32 C33 1.373(13) . ?
C32 C36 1.527(11) . ?
C27 C26 1.330(11) . ?
C44 C45 1.332(17) . ?
C44 C50 1.373(16) . ?
C8 C10 1.368(13) . ?
C8 C9 1.506(12) . ?
C39 C42 1.435(14) . ?
C10 C11 1.391(11) . ?
C33 C34 1.385(12) . ?
C19 C20 1.392(15) . ?
C24 C23 1.380(13) . ?
C23 C21 1.371(17) . ?
C21 C20 1.356(18) . ?
C21 C22 1.531(16) . ?
C47 C46 1.34(2) . ?
C47 C49 1.39(2) . ?
C47 C48 1.544(18) . ?
C50 C49 1.348(16) . ?
C45 C46 1.407(19) . ?
C43 O1 1.252(19) . ?
